data_2200797
loop_
_publ_author_name
'Zachwieja, Uwe'
'Preut, Hans'
'Mitchell, Terence'
'Zavgorodnii, Vladislav S.'
'Golosovskii, Andrei V.'
'Karpov, Maxim G.'

_publ_section_title '[Bis(diphenylphosphino)methane][\m,\h^2^-bis(trimethylstannyl)acetylene]tetracarbonyldicobalt'
_journal_issue 11
_journal_name_full 'Acta Crystallographica Section E'
_journal_page_first m533
_journal_page_last m534
_journal_paper_doi 10.1107/S1600536801016166
_journal_volume 57
_journal_year 2001
_chemical_formula_sum 'C37 H40 Co2 O4 P2 Sn2'
_chemical_formula_weight 965.87
_chemical_name_systematic
;
 ?
;
_space_group_IT_number 14
_symmetry_cell_setting monoclinic
_symmetry_space_group_name_Hall '-P 2yn'
_symmetry_space_group_name_H-M 'P 1 21/n 1'
_audit_creation_method SHELXL-97
_cell_angle_alpha 90.00
_cell_angle_beta 98.49(2)
_cell_angle_gamma 90.00
_cell_formula_units_Z 4
_cell_length_a 16.012(3)
_cell_length_b 13.761(2)
_cell_length_c 18.126(4)
_cell_measurement_reflns_used 25
_cell_measurement_temperature 291.0(10)
_cell_measurement_theta_max 12.6
_cell_measurement_theta_min 10.8
_cell_volume 3950.1(13)
_computing_cell_refinement 'CAD-4 Software'
_computing_data_collection 'CAD-4 Software (Nonius, 1989)'
_computing_data_reduction 'XCAD4 (Harms, 1996)'
_computing_molecular_graphics 'SHELXTL-Plus (Sheldrick, 1991)'
_computing_publication_material 'SHELXL-97, PARST95 (Nardelli, 1995)'
_computing_structure_refinement 'SHELXL-97 (Sheldrick, 1997)'
_computing_structure_solution 'SHELXS-97 (Sheldrick, 1990)'
_diffrn_ambient_temperature 291.0(10)
_diffrn_measured_fraction_theta_full .956
_diffrn_measured_fraction_theta_max .956
_diffrn_measurement_device_type 'CAD-4 Software (Nonius, 1989)'
_diffrn_measurement_method '\w scans'
_diffrn_radiation_monochromator graphite
_diffrn_radiation_source 'fine-focus sealed tube'
_diffrn_radiation_type AgK\a
_diffrn_radiation_wavelength .56083
_diffrn_reflns_av_R_equivalents .053
_diffrn_reflns_av_sigmaI/netI .059
_diffrn_reflns_limit_h_max 20
_diffrn_reflns_limit_h_min -20
_diffrn_reflns_limit_k_max 17
_diffrn_reflns_limit_k_min 0
_diffrn_reflns_limit_l_max 22
_diffrn_reflns_limit_l_min 0
_diffrn_reflns_number 8838
_diffrn_reflns_theta_full 21.0
_diffrn_reflns_theta_max 21.0
_diffrn_reflns_theta_min 3.0
_diffrn_standards_decay_% 0
_diffrn_standards_interval_time 60
_diffrn_standards_number 3
_exptl_absorpt_coefficient_mu 1.153
_exptl_absorpt_correction_T_max 1.000
_exptl_absorpt_correction_T_min .819
_exptl_absorpt_correction_type psi-scan
_exptl_absorpt_process_details '(WinGX; Farrugia, 1999; North et al., 1968)'
_exptl_crystal_colour red-brown
_exptl_crystal_density_diffrn 1.624
_exptl_crystal_density_method 'not measured'
_exptl_crystal_description plate
_exptl_crystal_F_000 1912
_exptl_crystal_size_max .35
_exptl_crystal_size_mid .35
_exptl_crystal_size_min .10
_refine_diff_density_max 1.10
_refine_diff_density_min -.56
_refine_ls_extinction_method none
_refine_ls_goodness_of_fit_ref .99
_refine_ls_hydrogen_treatment constr
_refine_ls_matrix_type full
_refine_ls_number_parameters 430
_refine_ls_number_reflns 8572
_refine_ls_number_restraints 0
_refine_ls_restrained_S_all .99
_refine_ls_R_factor_all .094
_refine_ls_R_factor_gt .036
_refine_ls_shift/su_max .002
_refine_ls_shift/su_mean .000
_refine_ls_structure_factor_coef Fsqd
_refine_ls_weighting_details 'calc w=1/[\s^2^(Fo^2^)+(0.0540P)^2^] where P=(Fo^2^+2Fc^2^)/3'
_refine_ls_weighting_scheme calc
_refine_ls_wR_factor_ref .105
_reflns_number_gt 5353
_reflns_number_total 8572
_reflns_threshold_expression I>2\s(I)
_cod_data_source_file ya6058.cif
_cod_data_source_block I
_cod_original_sg_symbol_H-M 'P 21/n'
_cod_database_code 2200797
_cod_database_fobs_code 2200797

loop_
_symmetry_equiv_pos_as_xyz
'x, y, z'
'-x+1/2, y+1/2, -z+1/2'
'-x, -y, -z'
'x-1/2, -y-1/2, z-1/2'

loop_
_atom_site_label
_atom_site_fract_x
_atom_site_fract_y
_atom_site_fract_z
_atom_site_U_iso_or_equiv
_atom_site_adp_type
_atom_site_calc_flag
_atom_site_refinement_flags
_atom_site_occupancy
_atom_site_disorder_assembly
_atom_site_disorder_group
_atom_site_type_symbol
Sn1 .193158(19) .18340(3) .656614(18) .05000(10) Uani d . 1 . . Sn
Sn2 .46323(2) .15971(3) .760026(17) .05477(11) Uani d . 1 . . Sn
Co1 .38724(3) .14064(4) .55660(3) .03985(14) Uani d . 1 . . Co
Co2 .38246(3) .31459(4) .59499(3) .03782(13) Uani d . 1 . . Co
P1 .30053(6) .15049(8) .44928(6) .0364(2) Uani d . 1 . . P
P2 .31796(6) .36042(8) .48421(6) .0374(2) Uani d . 1 . . P
O1 .5640(2) .1503(4) .5356(2) .0986(16) Uani d . 1 . . O
O3 .3682(3) -.0609(3) .5990(2) .0874(12) Uani d . 1 . . O
O5 .5627(2) .3603(3) .6211(2) .0827(12) Uani d . 1 . . O
O6 .3101(3) .4638(3) .6794(2) .0910(13) Uani d . 1 . . O
C1 .4941(3) .1439(4) .5415(3) .0628(14) Uani d . 1 . . C
C2 .2429(2) .2670(3) .4460(2) .0373(9) Uani d . 1 . . C
H2A .2195 .2827 .3949 .045 Uiso calc R 1 . . H
H2B .1970 .2627 .4752 .045 Uiso calc R 1 . . H
C3 .3755(3) .0177(4) .5801(3) .0578(12) Uani d . 1 . . C
C5 .4920(3) .3454(3) .6079(3) .0509(11) Uani d . 1 . . C
C6 .3394(3) .4056(4) .6465(2) .0521(11) Uani d . 1 . . C
C7 .3116(2) .2040(3) .6199(2) .0382(9) Uani d . 1 . . C
C8 .3898(3) .1960(3) .6570(2) .0421(9) Uani d . 1 . . C
C9 .2067(4) .2284(5) .7704(3) .0851(18) Uani d . 1 . . C
H9A .2468 .1872 .8000 .128 Uiso calc R 1 . . H
H9B .1531 .2238 .7879 .128 Uiso calc R 1 . . H
H9C .2261 .2944 .7744 .128 Uiso calc R 1 . . H
C10 .1627(3) .0327(4) .6441(3) .0687(14) Uani d . 1 . . C
H10A .1482 .0176 .5921 .103 Uiso calc R 1 . . H
H10B .1157 .0182 .6695 .103 Uiso calc R 1 . . H
H10C .2105 -.0055 .6651 .103 Uiso calc R 1 . . H
C11 .0955(3) .2727(4) .5976(3) .0711(15) Uani d . 1 . . C
H11A .1171 .3369 .5919 .107 Uiso calc R 1 . . H
H11B .0488 .2760 .6252 .107 Uiso calc R 1 . . H
H11C .0769 .2452 .5493 .107 Uiso calc R 1 . . H
C12 .5897(3) .1339(5) .7425(4) .092(2) Uani d . 1 . . C
H12A .5897 .1043 .6945 .138 Uiso calc R 1 . . H
H12B .6168 .0913 .7806 .138 Uiso calc R 1 . . H
H12C .6198 .1944 .7444 .138 Uiso calc R 1 . . H
C13 .4582(5) .2781(5) .8348(4) .112(3) Uani d . 1 . . C
H13A .4759 .3365 .8127 .169 Uiso calc R 1 . . H
H13B .4950 .2652 .8806 .169 Uiso calc R 1 . . H
H13C .4014 .2859 .8450 .169 Uiso calc R 1 . . H
C14 .4105(4) .0339(4) .8038(3) .0823(17) Uani d . 1 . . C
H14A .3641 .0526 .8287 .123 Uiso calc R 1 . . H
H14B .4529 .0023 .8387 .123 Uiso calc R 1 . . H
H14C .3908 -.0100 .7638 .123 Uiso calc R 1 . . H
C21 .2178(3) .0580(3) .4361(2) .0439(10) Uani d . 1 . . C
C22 .2428(3) -.0368(3) .4276(3) .0616(13) Uani d . 1 . . C
H22 .2996 -.0508 .4276 .074 Uiso calc R 1 . . H
C23 .1845(4) -.1108(4) .4191(3) .0832(19) Uani d . 1 . . C
H23 .2020 -.1743 .4129 .100 Uiso calc R 1 . . H
C24 .1009(4) -.0913(5) .4199(3) .0837(19) Uani d . 1 . . C
H24 .0616 -.1414 .4137 .100 Uiso calc R 1 . . H
C25 .0755(3) .0004(5) .4296(3) .0789(17) Uani d . 1 . . C
H25 .0188 .0133 .4312 .095 Uiso calc R 1 . . H
C26 .1338(3) .0760(4) .4372(3) .0568(12) Uani d . 1 . . C
H26 .1157 .1394 .4431 .068 Uiso calc R 1 . . H
C31 .3353(3) .1461(3) .3574(2) .0418(9) Uani d . 1 . . C
C32 .2758(3) .1456(4) .2926(2) .0566(12) Uani d . 1 . . C
H32 .2184 .1456 .2961 .068 Uiso calc R 1 . . H
C33 .3023(4) .1452(4) .2237(3) .0710(15) Uani d . 1 . . C
H33 .2627 .1443 .1806 .085 Uiso calc R 1 . . H
C34 .3865(4) .1461(4) .2186(3) .0753(16) Uani d . 1 . . C
H34 .4042 .1459 .1719 .090 Uiso calc R 1 . . H
C35 .4441(4) .1473(4) .2806(3) .0750(16) Uani d . 1 . . C
H35 .5013 .1494 .2767 .090 Uiso calc R 1 . . H
C36 .4188(3) .1456(4) .3501(3) .0575(12) Uani d . 1 . . C
H36 .4592 .1441 .3925 .069 Uiso calc R 1 . . H
C41 .3772(3) .3863(3) .4080(2) .0421(9) Uani d . 1 . . C
C42 .3366(3) .4164(4) .3387(2) .0546(11) Uani d . 1 . . C
H42 .2783 .4251 .3313 .066 Uiso calc R 1 . . H
C43 .3817(4) .4336(4) .2808(3) .0704(15) Uani d . 1 . . C
H43 .3538 .4545 .2349 .084 Uiso calc R 1 . . H
C44 .4675(4) .4201(4) .2904(3) .0706(15) Uani d . 1 . . C
H44 .4974 .4304 .2509 .085 Uiso calc R 1 . . H
C45 .5090(3) .3911(4) .3589(3) .0660(14) Uani d . 1 . . C
H45 .5674 .3832 .3660 .079 Uiso calc R 1 . . H
C46 .4640(3) .3738(4) .4173(3) .0524(11) Uani d . 1 . . C
H46 .4923 .3536 .4632 .063 Uiso calc R 1 . . H
C51 .2527(3) .4695(3) .4834(2) .0431(9) Uani d . 1 . . C
C52 .2942(3) .5569(3) .4991(3) .0636(13) Uani d . 1 . . C
H52 .3529 .5583 .5048 .076 Uiso calc R 1 . . H
C53 .2507(5) .6419(4) .5063(3) .0796(18) Uani d . 1 . . C
H53 .2796 .7002 .5160 .096 Uiso calc R 1 . . H
C54 .1644(5) .6393(4) .4991(3) .0780(17) Uani d . 1 . . C
H54 .1348 .6957 .5068 .094 Uiso calc R 1 . . H
C55 .1214(4) .5552(4) .4808(3) .0712(15) Uani d . 1 . . C
H55 .0626 .5550 .4733 .085 Uiso calc R 1 . . H
C56 .1655(3) .4702(4) .4733(3) .0571(12) Uani d . 1 . . C
H56 .1360 .4127 .4614 .068 Uiso calc R 1 . . H

loop_
_atom_site_aniso_label
_atom_site_aniso_U_11
_atom_site_aniso_U_22
_atom_site_aniso_U_33
_atom_site_aniso_U_12
_atom_site_aniso_U_13
_atom_site_aniso_U_23
Sn1 .04056(16) .0610(2) .05002(18) -.00602(14) .01182(13) .00162(15)
Sn2 .0606(2) .0592(2) .03853(17) -.00040(16) -.01251(14) .00117(14)
Co1 .0348(3) .0470(3) .0357(3) .0069(2) -.0018(2) -.0045(2)
Co2 .0352(3) .0430(3) .0341(3) -.0035(2) .0015(2) -.0011(2)
P1 .0318(5) .0405(6) .0355(5) -.0001(4) -.0001(4) -.0022(4)
P2 .0357(5) .0406(6) .0349(5) -.0008(4) .0023(4) .0013(4)
O1 .0362(19) .170(5) .089(3) .020(2) .0071(18) -.036(3)
O3 .129(4) .053(2) .080(3) .013(2) .016(2) .008(2)
O5 .0404(19) .097(3) .107(3) -.0188(19) -.0006(19) -.006(2)
O6 .122(4) .089(3) .066(2) .020(3) .026(2) -.025(2)
C1 .044(3) .089(4) .053(3) .010(3) -.001(2) -.018(3)
C2 .0307(19) .043(2) .036(2) .0025(16) -.0009(15) .0007(17)
C3 .067(3) .061(3) .043(2) .016(3) .000(2) -.005(2)
C5 .050(3) .054(3) .047(2) -.003(2) .000(2) .001(2)
C6 .060(3) .058(3) .038(2) -.002(2) .005(2) -.001(2)
C7 .039(2) .041(2) .035(2) -.0033(17) .0087(16) -.0052(17)
C8 .041(2) .050(2) .033(2) -.0010(18) -.0013(16) -.0020(18)
C9 .091(4) .110(5) .061(3) -.014(4) .032(3) -.020(3)
C10 .063(3) .070(3) .072(3) -.022(3) .006(3) .011(3)
C11 .048(3) .078(4) .089(4) .011(3) .014(3) .000(3)
C12 .055(3) .104(5) .107(5) .001(3) -.019(3) .016(4)
C13 .133(6) .108(6) .084(5) -.001(5) -.025(4) -.043(4)
C14 .099(4) .075(4) .075(4) .004(3) .018(3) .026(3)
C21 .040(2) .050(3) .037(2) -.0080(19) -.0067(17) .0059(18)
C22 .060(3) .050(3) .069(3) -.004(2) -.007(2) .003(2)
C23 .101(5) .047(3) .093(4) -.018(3) -.016(4) .010(3)
C24 .087(5) .082(5) .077(4) -.047(4) -.007(3) .013(3)
C25 .049(3) .111(5) .073(4) -.032(3) -.002(2) .008(4)
C26 .041(2) .067(3) .060(3) -.008(2) -.002(2) -.005(2)
C31 .046(2) .042(2) .037(2) -.0007(18) .0024(17) -.0054(17)
C32 .056(3) .071(3) .041(2) -.001(2) .000(2) -.002(2)
C33 .099(4) .071(4) .038(3) -.008(3) -.006(3) -.008(2)
C34 .101(5) .081(4) .049(3) -.007(3) .031(3) -.010(3)
C35 .070(3) .099(5) .062(3) -.005(3) .028(3) -.019(3)
C36 .051(3) .074(3) .048(3) .001(2) .010(2) -.009(2)
C41 .043(2) .046(2) .038(2) -.0068(18) .0050(17) -.0049(18)
C42 .053(3) .064(3) .044(2) -.005(2) .001(2) .009(2)
C43 .084(4) .087(4) .040(3) -.006(3) .007(2) .013(3)
C44 .077(4) .086(4) .054(3) -.010(3) .028(3) -.003(3)
C45 .055(3) .086(4) .061(3) -.010(3) .023(2) -.007(3)
C46 .048(2) .065(3) .046(3) -.008(2) .011(2) -.003(2)
C51 .050(2) .044(2) .035(2) .0068(19) .0050(17) .0048(18)
C52 .069(3) .047(3) .070(3) -.002(2) -.005(3) -.001(2)
C53 .113(5) .043(3) .079(4) .008(3) .000(4) .002(3)
C54 .111(5) .063(4) .066(4) .030(4) .030(3) .012(3)
C55 .063(3) .080(4) .075(4) .021(3) .024(3) .020(3)
C56 .053(3) .052(3) .068(3) .006(2) .017(2) .012(2)

loop_
_atom_type_symbol
_atom_type_description
_atom_type_scat_dispersion_real
_atom_type_scat_dispersion_imag
_atom_type_scat_source
C C .0015 .0009 'International Tables Vol C Tables 4.2.6.8 and 6.1.1.4'
H H .0000 .0000 'International Tables Vol C Tables 4.2.6.8 and 6.1.1.4'
O O .0056 .0036 'International Tables Vol C Tables 4.2.6.8 and 6.1.1.4'
P P .0667 .0580 'International Tables Vol C Tables 4.2.6.8 and 6.1.1.4'
Co Co .3050 .6296 'International Tables Vol C Tables 4.2.6.8 and 6.1.1.4'
Sn Sn -1.1587 .9299 'International Tables Vol C Tables 4.2.6.8 and 6.1.1.4'

loop_
_geom_angle_atom_site_label_1
_geom_angle_atom_site_label_2
_geom_angle_atom_site_label_3
_geom_angle
C7 Sn1 C9 107.26(19)
C7 Sn1 C10 107.31(18)
C9 Sn1 C10 111.9(2)
C7 Sn1 C11 112.76(19)
C9 Sn1 C11 106.1(2)
C10 Sn1 C11 111.4(2)
C8 Sn2 C12 109.0(2)
C8 Sn2 C13 108.3(2)
C12 Sn2 C13 110.5(3)
C8 Sn2 C14 108.8(2)
C12 Sn2 C14 111.0(2)
C13 Sn2 C14 109.3(3)
C3 Co1 C1 101.6(2)
C3 Co1 C8 97.87(19)
C1 Co1 C8 104.2(2)
C3 Co1 C7 100.7(2)
C1 Co1 C7 139.65(19)
C8 Co1 C7 39.43(16)
C3 Co1 P1 101.25(15)
C1 Co1 P1 110.84(16)
C8 Co1 P1 135.34(12)
C7 Co1 P1 97.10(12)
C3 Co1 Co2 147.64(15)
C1 Co1 Co2 95.10(18)
C8 Co1 Co2 50.83(12)
C7 Co1 Co2 51.14(11)
P1 Co1 Co2 98.31(4)
C6 Co2 C5 102.4(2)
C6 Co2 C8 106.28(19)
C5 Co2 C8 98.47(19)
C6 Co2 C7 98.15(19)
C5 Co2 C7 137.22(19)
C8 Co2 C7 39.35(16)
C6 Co2 P2 96.42(15)
C5 Co2 P2 111.67(15)
C8 Co2 P2 137.17(12)
C7 Co2 P2 102.66(12)
C6 Co2 Co1 149.22(16)
C5 Co2 Co1 101.22(15)
C8 Co2 Co1 50.58(12)
C7 Co2 Co1 51.12(11)
P2 Co2 Co1 92.85(4)
C21 P1 C31 99.74(19)
C21 P1 C2 104.58(19)
C31 P1 C2 102.51(18)
C21 P1 Co1 114.82(13)
C31 P1 Co1 123.99(14)
C2 P1 Co1 109.05(12)
C41 P2 C2 103.70(18)
C41 P2 C51 101.19(19)
C2 P2 C51 103.40(18)
C41 P2 Co2 121.26(14)
C2 P2 Co2 109.71(13)
C51 P2 Co2 115.59(13)
O1 C1 Co1 175.4(4)
P2 C2 P1 107.55(18)
P2 C2 H2A 110.2
P1 C2 H2A 110.2
P2 C2 H2B 110.2
P1 C2 H2B 110.2
H2A C2 H2B 108.5
O3 C3 Co1 176.5(4)
O5 C5 Co2 174.4(4)
O6 C6 Co2 178.8(5)
C8 C7 Co1 69.4(2)
C8 C7 Co2 69.7(2)
Co1 C7 Co2 77.74(14)
C8 C7 Sn1 130.3(3)
Co1 C7 Sn1 140.5(2)
Co2 C7 Sn1 137.8(2)
C7 C8 Co1 71.1(2)
C7 C8 Co2 70.9(2)
Co1 C8 Co2 78.59(15)
C7 C8 Sn2 145.3(3)
Co1 C8 Sn2 131.2(2)
Co2 C8 Sn2 132.6(2)
Sn1 C9 H9A 109.5
Sn1 C9 H9B 109.5
H9A C9 H9B 109.5
Sn1 C9 H9C 109.5
H9A C9 H9C 109.5
H9B C9 H9C 109.5
Sn1 C10 H10A 109.5
Sn1 C10 H10B 109.5
H10A C10 H10B 109.5
Sn1 C10 H10C 109.5
H10A C10 H10C 109.5
H10B C10 H10C 109.5
Sn1 C11 H11A 109.5
Sn1 C11 H11B 109.5
H11A C11 H11B 109.5
Sn1 C11 H11C 109.5
H11A C11 H11C 109.5
H11B C11 H11C 109.5
Sn2 C12 H12A 109.5
Sn2 C12 H12B 109.5
H12A C12 H12B 109.5
Sn2 C12 H12C 109.5
H12A C12 H12C 109.5
H12B C12 H12C 109.5
Sn2 C13 H13A 109.5
Sn2 C13 H13B 109.5
H13A C13 H13B 109.5
Sn2 C13 H13C 109.5
H13A C13 H13C 109.5
H13B C13 H13C 109.5
Sn2 C14 H14A 109.5
Sn2 C14 H14B 109.5
H14A C14 H14B 109.5
Sn2 C14 H14C 109.5
H14A C14 H14C 109.5
H14B C14 H14C 109.5
C26 C21 C22 118.2(4)
C26 C21 P1 124.5(4)
C22 C21 P1 117.2(3)
C23 C22 C21 120.7(5)
C23 C22 H22 119.7
C21 C22 H22 119.7
C24 C23 C22 120.2(6)
C24 C23 H23 119.9
C22 C23 H23 119.9
C25 C24 C23 120.1(5)
C25 C24 H24 120.0
C23 C24 H24 120.0
C24 C25 C26 120.2(6)
C24 C25 H25 119.9
C26 C25 H25 119.9
C21 C26 C25 120.6(5)
C21 C26 H26 119.7
C25 C26 H26 119.7
C36 C31 C32 118.3(4)
C36 C31 P1 121.5(3)
C32 C31 P1 120.1(3)
C33 C32 C31 119.9(5)
C33 C32 H32 120.1
C31 C32 H32 120.1
C34 C33 C32 120.1(5)
C34 C33 H33 120.0
C32 C33 H33 120.0
C35 C34 C33 120.3(5)
C35 C34 H34 119.8
C33 C34 H34 119.8
C34 C35 C36 120.4(5)
C34 C35 H35 119.8
C36 C35 H35 119.8
C31 C36 C35 121.0(5)
C31 C36 H36 119.5
C35 C36 H36 119.5
C46 C41 C42 118.4(4)
C46 C41 P2 120.5(3)
C42 C41 P2 121.1(3)
C43 C42 C41 120.7(5)
C43 C42 H42 119.7
C41 C42 H42 119.7
C44 C43 C42 120.5(5)
C44 C43 H43 119.8
C42 C43 H43 119.8
C43 C44 C45 119.7(5)
C43 C44 H44 120.2
C45 C44 H44 120.2
C44 C45 C46 120.0(5)
C44 C45 H45 120.0
C46 C45 H45 120.0
C41 C46 C45 120.8(4)
C41 C46 H46 119.6
C45 C46 H46 119.6
C56 C51 C52 117.8(4)
C56 C51 P2 124.9(3)
C52 C51 P2 117.1(3)
C53 C52 C51 121.6(5)
C53 C52 H52 119.2
C51 C52 H52 119.2
C54 C53 C52 119.1(6)
C54 C53 H53 120.4
C52 C53 H53 120.4
C55 C54 C53 120.8(5)
C55 C54 H54 119.6
C53 C54 H54 119.6
C54 C55 C56 119.7(5)
C54 C55 H55 120.2
C56 C55 H55 120.2
C51 C56 C55 120.9(5)
C51 C56 H56 119.5
C55 C56 H56 119.5

loop_
_geom_bond_atom_site_label_1
_geom_bond_atom_site_label_2
_geom_bond_site_symmetry_2
_geom_bond_distance
_geom_bond_publ_flag
Sn1 C7 . 2.119(4) ?
Sn1 C9 . 2.133(5) ?
Sn1 C10 . 2.135(5) ?
Sn1 C11 . 2.146(5) ?
Sn2 C8 . 2.115(4) ?
Sn2 C12 . 2.126(6) ?
Sn2 C13 . 2.129(6) ?
Sn2 C14 . 2.131(5) ?
Co1 C3 . 1.761(6) ?
Co1 C1 . 1.772(5) ?
Co1 C8 . 1.968(4) ?
Co1 C7 . 1.989(4) ?
Co1 P1 . 2.2208(12) ?
Co1 Co2 . 2.4972(8) ?
Co2 C6 . 1.762(5) ?
Co2 C5 . 1.786(5) ?
Co2 C8 . 1.975(4) ?
Co2 C7 . 1.990(4) ?
Co2 P2 . 2.2100(12) ?
P1 C21 . 1.827(4) ?
P1 C31 . 1.833(4) ?
P1 C2 . 1.846(4) ?
P2 C41 . 1.823(4) ?
P2 C2 . 1.825(4) ?
P2 C51 . 1.827(4) ?
O1 C1 . 1.145(6) ?
O3 C3 . 1.146(6) ?
O5 C5 . 1.141(5) ?
O6 C6 . 1.140(6) ?
C2 H2A . .9700 ?
C2 H2B . .9700 ?
C7 C8 . 1.335(5) ?
C9 H9A . .9600 ?
C9 H9B . .9600 ?
C9 H9C . .9600 ?
C10 H10A . .9600 ?
C10 H10B . .9600 ?
C10 H10C . .9600 ?
C11 H11A . .9600 ?
C11 H11B . .9600 ?
C11 H11C . .9600 ?
C12 H12A . .9600 ?
C12 H12B . .9600 ?
C12 H12C . .9600 ?
C13 H13A . .9600 ?
C13 H13B . .9600 ?
C13 H13C . .9600 ?
C14 H14A . .9600 ?
C14 H14B . .9600 ?
C14 H14C . .9600 ?
C21 C26 . 1.371(6) ?
C21 C22 . 1.380(6) ?
C22 C23 . 1.374(7) ?
C22 H22 . .9300 ?
C23 C24 . 1.367(9) ?
C23 H23 . .9300 ?
C24 C25 . 1.345(9) ?
C24 H24 . .9300 ?
C25 C26 . 1.391(7) ?
C25 H25 . .9300 ?
C26 H26 . .9300 ?
C31 C36 . 1.362(6) ?
C31 C32 . 1.400(6) ?
C32 C33 . 1.377(7) ?
C32 H32 . .9300 ?
C33 C34 . 1.366(8) ?
C33 H33 . .9300 ?
C34 C35 . 1.345(8) ?
C34 H34 . .9300 ?
C35 C36 . 1.379(7) ?
C35 H35 . .9300 ?
C36 H36 . .9300 ?
C41 C46 . 1.385(6) ?
C41 C42 . 1.389(6) ?
C42 C43 . 1.382(7) ?
C42 H42 . .9300 ?
C43 C44 . 1.371(7) ?
C43 H43 . .9300 ?
C44 C45 . 1.379(7) ?
C44 H44 . .9300 ?
C45 C46 . 1.386(6) ?
C45 H45 . .9300 ?
C46 H46 . .9300 ?
C51 C56 . 1.382(6) ?
C51 C52 . 1.384(6) ?
C52 C53 . 1.377(7) ?
C52 H52 . .9300 ?
C53 C54 . 1.369(8) ?
C53 H53 . .9300 ?
C54 C55 . 1.363(8) ?
C54 H54 . .9300 ?
C55 C56 . 1.384(7) ?
C55 H55 . .9300 ?
C56 H56 . .9300 ?

loop_
_geom_torsion_atom_site_label_1
_geom_torsion_atom_site_label_2
_geom_torsion_atom_site_label_3
_geom_torsion_atom_site_label_4
_geom_torsion
C3 Co1 Co2 C6 -30.7(4)
C1 Co1 Co2 C6 -152.0(3)
C8 Co1 Co2 C6 -47.8(3)
C7 Co1 Co2 C6 3.6(3)
P1 Co1 Co2 C6 96.1(3)
C3 Co1 Co2 C5 108.9(3)
C1 Co1 Co2 C5 -12.3(2)
C8 Co1 Co2 C5 91.8(2)
C7 Co1 Co2 C5 143.3(2)
P1 Co1 Co2 C5 -124.30(15)
C3 Co1 Co2 C8 17.1(3)
C1 Co1 Co2 C8 -104.1(2)
C7 Co1 Co2 C8 51.5(2)
P1 Co1 Co2 C8 143.91(16)
C3 Co1 Co2 C7 -34.4(3)
C1 Co1 Co2 C7 -155.6(2)
C8 Co1 Co2 C7 -51.5(2)
P1 Co1 Co2 C7 92.44(15)
C3 Co1 Co2 P2 -138.3(3)
C1 Co1 Co2 P2 100.43(17)
C8 Co1 Co2 P2 -155.45(16)
C7 Co1 Co2 P2 -103.98(15)
P1 Co1 Co2 P2 -11.54(5)
C3 Co1 P1 C21 22.8(2)
C1 Co1 P1 C21 130.0(2)
C8 Co1 P1 C21 -90.7(2)
C7 Co1 P1 C21 -79.6(2)
Co2 Co1 P1 C21 -131.26(17)
C3 Co1 P1 C31 -99.6(2)
C1 Co1 P1 C31 7.6(3)
C8 Co1 P1 C31 146.8(2)
C7 Co1 P1 C31 157.9(2)
Co2 Co1 P1 C31 106.29(16)
C3 Co1 P1 C2 139.8(2)
C1 Co1 P1 C2 -113.1(2)
C8 Co1 P1 C2 26.2(2)
C7 Co1 P1 C2 37.31(18)
Co2 Co1 P1 C2 -14.32(14)
C6 Co2 P2 C41 125.5(2)
C5 Co2 P2 C41 19.3(2)
C8 Co2 P2 C41 -112.1(2)
C7 Co2 P2 C41 -134.7(2)
Co1 Co2 P2 C41 -83.92(16)
C6 Co2 P2 C2 -113.7(2)
C5 Co2 P2 C2 140.1(2)
C8 Co2 P2 C2 8.7(2)
C7 Co2 P2 C2 -13.87(18)
Co1 Co2 P2 C2 36.86(14)
C6 Co2 P2 C51 2.6(2)
C5 Co2 P2 C51 -103.5(2)
C8 Co2 P2 C51 125.1(2)
C7 Co2 P2 C51 102.5(2)
Co1 Co2 P2 C51 153.24(16)
C41 P2 C2 P1 78.1(2)
C51 P2 C2 P1 -176.58(19)
Co2 P2 C2 P1 -52.7(2)
C21 P1 C2 P2 164.34(19)
C31 P1 C2 P2 -92.0(2)
Co1 P1 C2 P2 41.1(2)
C3 Co1 C7 C8 89.4(3)
C1 Co1 C7 C8 -33.2(4)
P1 Co1 C7 C8 -167.7(2)
Co2 Co1 C7 C8 -72.7(2)
C3 Co1 C7 Co2 162.10(16)
C1 Co1 C7 Co2 39.5(4)
C8 Co1 C7 Co2 72.7(2)
P1 Co1 C7 Co2 -94.98(9)
C3 Co1 C7 Sn1 -39.8(4)
C1 Co1 C7 Sn1 -162.4(3)
C8 Co1 C7 Sn1 -129.2(5)
P1 Co1 C7 Sn1 63.1(3)
Co2 Co1 C7 Sn1 158.1(4)
C6 Co2 C7 C8 -105.8(3)
C5 Co2 C7 C8 12.6(4)
P2 Co2 C7 C8 155.7(2)
Co1 Co2 C7 C8 72.4(2)
C6 Co2 C7 Co1 -178.13(16)
C5 Co2 C7 Co1 -59.8(3)
C8 Co2 C7 Co1 -72.4(2)
P2 Co2 C7 Co1 83.37(10)
C6 Co2 C7 Sn1 22.5(3)
C5 Co2 C7 Sn1 140.9(3)
C8 Co2 C7 Sn1 128.3(4)
P2 Co2 C7 Sn1 -76.0(3)
Co1 Co2 C7 Sn1 -159.4(4)
C9 Sn1 C7 C8 33.3(5)
C10 Sn1 C7 C8 -87.1(4)
C11 Sn1 C7 C8 149.8(4)
C9 Sn1 C7 Co1 141.1(3)
C10 Sn1 C7 Co1 20.7(4)
C11 Sn1 C7 Co1 -102.4(4)
C9 Sn1 C7 Co2 -71.7(3)
C10 Sn1 C7 Co2 167.9(3)
C11 Sn1 C7 Co2 44.8(3)
Co2 C7 C8 Co1 -84.09(12)
Sn1 C7 C8 Co1 139.7(3)
Co1 C7 C8 Co2 84.09(12)
Sn1 C7 C8 Co2 -136.2(3)
Co1 C7 C8 Sn2 -136.7(5)
Co2 C7 C8 Sn2 139.2(5)
Sn1 C7 C8 Sn2 3.0(8)
C3 Co1 C8 C7 -97.3(3)
C1 Co1 C8 C7 158.5(3)
P1 Co1 C8 C7 17.5(3)
Co2 Co1 C8 C7 73.5(2)
C3 Co1 C8 Co2 -170.85(18)
C1 Co1 C8 Co2 85.0(2)
C7 Co1 C8 Co2 -73.5(2)
P1 Co1 C8 Co2 -56.0(2)
C3 Co1 C8 Sn2 51.4(3)
C1 Co1 C8 Sn2 -52.7(3)
C7 Co1 C8 Sn2 148.7(4)
P1 Co1 C8 Sn2 166.25(15)
Co2 Co1 C8 Sn2 -137.7(3)
C6 Co2 C8 C7 82.9(3)
C5 Co2 C8 C7 -171.4(3)
P2 Co2 C8 C7 -36.2(3)
Co1 Co2 C8 C7 -73.8(2)
C6 Co2 C8 Co1 156.72(17)
C5 Co2 C8 Co1 -97.60(18)
C7 Co2 C8 Co1 73.8(2)
P2 Co2 C8 Co1 37.6(2)
C6 Co2 C8 Sn2 -66.7(3)
C5 Co2 C8 Sn2 39.0(3)
C7 Co2 C8 Sn2 -149.6(4)
P2 Co2 C8 Sn2 174.19(14)
Co1 Co2 C8 Sn2 136.6(3)
C12 Sn2 C8 C7 162.7(6)
C13 Sn2 C8 C7 -77.1(6)
C14 Sn2 C8 C7 41.6(6)
C12 Sn2 C8 Co1 42.2(3)
C13 Sn2 C8 Co1 162.4(3)
C14 Sn2 C8 Co1 -78.9(3)
C12 Sn2 C8 Co2 -74.2(3)
C13 Sn2 C8 Co2 46.0(4)
C14 Sn2 C8 Co2 164.6(3)
C31 P1 C21 C26 -115.8(4)
C2 P1 C21 C26 -10.1(4)
Co1 P1 C21 C26 109.4(4)
C31 P1 C21 C22 67.0(4)
C2 P1 C21 C22 172.8(4)
Co1 P1 C21 C22 -67.7(4)
C26 C21 C22 C23 1.2(7)
P1 C21 C22 C23 178.5(4)
C21 C22 C23 C24 -.7(9)
C22 C23 C24 C25 -.6(9)
C23 C24 C25 C26 1.4(9)
C22 C21 C26 C25 -.3(7)
P1 C21 C26 C25 -177.4(4)
C24 C25 C26 C21 -1.0(8)
C21 P1 C31 C36 -135.4(4)
C2 P1 C31 C36 117.2(4)
Co1 P1 C31 C36 -6.4(5)
C21 P1 C31 C32 46.3(4)
C2 P1 C31 C32 -61.2(4)
Co1 P1 C31 C32 175.3(3)
C36 C31 C32 C33 -.3(7)
P1 C31 C32 C33 178.1(4)
C31 C32 C33 C34 -.6(8)
C32 C33 C34 C35 .1(9)
C33 C34 C35 C36 1.4(9)
C32 C31 C36 C35 1.7(7)
P1 C31 C36 C35 -176.6(4)
C34 C35 C36 C31 -2.3(9)
C2 P2 C41 C46 -120.9(4)
C51 P2 C41 C46 132.1(4)
Co2 P2 C41 C46 2.7(4)
C2 P2 C41 C42 57.3(4)
C51 P2 C41 C42 -49.7(4)
Co2 P2 C41 C42 -179.1(3)
C46 C41 C42 C43 -.2(7)
P2 C41 C42 C43 -178.4(4)
C41 C42 C43 C44 .8(8)
C42 C43 C44 C45 -1.4(9)
C43 C44 C45 C46 1.4(9)
C42 C41 C46 C45 .2(7)
P2 C41 C46 C45 178.4(4)
C44 C45 C46 C41 -.8(8)
C41 P2 C51 C56 121.2(4)
C2 P2 C51 C56 14.0(4)
Co2 P2 C51 C56 -105.9(4)
C41 P2 C51 C52 -63.4(4)
C2 P2 C51 C52 -170.6(4)
Co2 P2 C51 C52 69.5(4)
C56 C51 C52 C53 1.5(7)
P2 C51 C52 C53 -174.2(4)
C51 C52 C53 C54 1.1(9)
C52 C53 C54 C55 -3.8(9)
C53 C54 C55 C56 3.6(9)
C52 C51 C56 C55 -1.7(7)
P2 C51 C56 C55 173.6(4)
C54 C55 C56 C51 -.8(8)
